data_7211886
loop_
_publ_author_name
'Zhong, Rui-Qin'
'Zou, Ru-Qiang'
'Du, Miao'
'Yamada, Tetsuya'
'Maruta, Goro'
'Takeda, Sadamu'
'Li, Jing'
'Xu, Qiang'

_publ_section_title
;
 Metal--organic frameworks of manganese(ii)
 4,4&#x2032;-biphenyldicarboxylates: crystal structures, hydrogen
 adsorption, and magnetism properties
;
_journal_issue 3
_journal_name_full CrystEngComm
_journal_page_first 677
_journal_paper_doi 10.1039/b916168f
_journal_volume 12
_journal_year 2010
_chemical_formula_sum 'C58 H60 Mn3 N4 O16'
_chemical_formula_weight 1233.92
_chemical_name_systematic
;
?
;
_space_group_IT_number 14
_symmetry_cell_setting monoclinic
_symmetry_space_group_name_Hall '-P 2ybc'
_symmetry_space_group_name_H-M 'P 1 21/c 1'
_atom_sites_solution_hydrogens geom
_atom_sites_solution_primary direct
_atom_sites_solution_secondary difmap
_audit_creation_method SHELXL-97
_cell_angle_alpha 90.00
_cell_angle_beta 113.79(3)
_cell_angle_gamma 90.00
_cell_formula_units_Z 2
_cell_length_a 13.958(3)
_cell_length_b 18.507(4)
_cell_length_c 12.351(3)
_cell_measurement_reflns_used 1642
_cell_measurement_temperature 293(2)
_cell_measurement_theta_max 27.48
_cell_measurement_theta_min 2.25
_cell_volume 2919.4(13)
_computing_cell_refinement PROCESS-AUTO
_computing_data_collection 'PROCESS-AUTO (Rigaku, 1998)'
_computing_data_reduction 'CrystalClear (Rigaku, 1999)'
_computing_molecular_graphics SHELXTL
_computing_publication_material SHELXTL
_computing_structure_refinement 'SHELXL-97 (Sheldrick, 1997b)'
_computing_structure_solution 'SHELXS-97 (Sheldrick, 1997a)'
_diffrn_ambient_temperature 293(2)
_diffrn_measured_fraction_theta_full 0.976
_diffrn_measured_fraction_theta_max 0.976
_diffrn_measurement_device_type 'Rigaku RAXIS-RAPID'
_diffrn_measurement_method \w
_diffrn_radiation_monochromator graphite
_diffrn_radiation_source 'fine-focus sealed tube'
_diffrn_radiation_type MoK\a
_diffrn_radiation_wavelength 0.71073
_diffrn_reflns_av_R_equivalents 0.0630
_diffrn_reflns_av_sigmaI/netI 0.0678
_diffrn_reflns_limit_h_max 16
_diffrn_reflns_limit_h_min -16
_diffrn_reflns_limit_k_max 22
_diffrn_reflns_limit_k_min -21
_diffrn_reflns_limit_l_max 14
_diffrn_reflns_limit_l_min -14
_diffrn_reflns_number 20028
_diffrn_reflns_theta_full 25.20
_diffrn_reflns_theta_max 25.20
_diffrn_reflns_theta_min 3.05
_diffrn_standards_decay_% 0
_diffrn_standards_interval_count 0
_diffrn_standards_interval_time 0
_diffrn_standards_number 0
_exptl_absorpt_coefficient_mu 0.710
_exptl_absorpt_correction_T_max 1.0000
_exptl_absorpt_correction_T_min 0.9654
_exptl_absorpt_correction_type multi-scan
_exptl_absorpt_process_details '(ABSCOR; Higashi, 1995)'
_exptl_crystal_colour colorless
_exptl_crystal_density_diffrn 1.404
_exptl_crystal_density_meas ?
_exptl_crystal_density_method 'not measured'
_exptl_crystal_description block
_exptl_crystal_F_000 1278
_exptl_crystal_size_max 0.22
_exptl_crystal_size_mid 0.20
_exptl_crystal_size_min 0.18
_refine_diff_density_max 0.577
_refine_diff_density_min -0.533
_refine_diff_density_rms 0.090
_refine_ls_extinction_method none
_refine_ls_goodness_of_fit_ref 1.206
_refine_ls_hydrogen_treatment constr
_refine_ls_matrix_type full
_refine_ls_number_parameters 373
_refine_ls_number_reflns 5136
_refine_ls_number_restraints 0
_refine_ls_restrained_S_all 1.206
_refine_ls_R_factor_all 0.0937
_refine_ls_R_factor_gt 0.0843
_refine_ls_shift/su_max 0.001
_refine_ls_shift/su_mean 0.000
_refine_ls_structure_factor_coef Fsqd
_refine_ls_weighting_details 'calc w=1/[\s^2^(Fo^2^)+(0.0000P)^2^+18.0911P] where P=(Fo^2^+2Fc^2^)/3'
_refine_ls_weighting_scheme calc
_refine_ls_wR_factor_gt 0.1956
_refine_ls_wR_factor_ref 0.2003
_reflns_number_gt 4438
_reflns_number_total 5136
_reflns_threshold_expression >2sigma(I)
_cod_data_source_file b916168f.txt
_cod_data_source_block 2
_cod_depositor_comments
;
The following automatic conversions were performed:

'_exptl_crystal_density_meas' value 'none' was changed to '?' - the
value is perceived as not measured.

Automatic conversion script
Id: cif_fix_values 3008 2015-01-20 13:52:24Z robertas 
;
_cod_original_cell_volume 2919.7(10)
_cod_original_sg_symbol_H-M P2(1)/c
_cod_database_code 7211886

loop_
_symmetry_equiv_pos_as_xyz
'x, y, z'
'-x, y+1/2, -z+1/2'
'-x, -y, -z'
'x, -y-1/2, z-1/2'

loop_
_atom_site_label
_atom_site_type_symbol
_atom_site_fract_x
_atom_site_fract_y
_atom_site_fract_z
_atom_site_U_iso_or_equiv
_atom_site_adp_type
_atom_site_occupancy
_atom_site_symmetry_multiplicity
_atom_site_calc_flag
_atom_site_refinement_flags
Mn1 Mn 0.08492(7) 0.51901(5) 0.32279(8) 0.0312(3) Uani 1 1 d .
Mn2 Mn 0.0000 0.5000 0.0000 0.0252(3) Uani 1 2 d S
C1 C 0.2674(5) 0.3561(3) 0.2259(6) 0.0325(13) Uani 1 1 d .
C2 C 0.3459(6) 0.3500(4) 0.3385(6) 0.0457(17) Uani 1 1 d .
H2 H 0.3379 0.3723 0.4018 0.055 Uiso 1 1 calc R
C3 C 0.4366(5) 0.3109(4) 0.3583(6) 0.0445(16) Uani 1 1 d .
H3 H 0.4877 0.3067 0.4349 0.053 Uiso 1 1 calc R
C4 C 0.4520(5) 0.2780(3) 0.2654(6) 0.0334(13) Uani 1 1 d .
C5 C 0.3722(5) 0.2833(3) 0.1538(6) 0.0385(15) Uani 1 1 d .
H5 H 0.3801 0.2607 0.0906 0.046 Uiso 1 1 calc R
C6 C 0.2802(5) 0.3213(3) 0.1329(6) 0.0379(14) Uani 1 1 d .
H6 H 0.2276 0.3233 0.0569 0.045 Uiso 1 1 calc R
C7 C 0.5499(5) 0.2372(3) 0.2856(5) 0.0327(13) Uani 1 1 d .
C8 C 0.5937(5) 0.2398(3) 0.2021(6) 0.0410(16) Uani 1 1 d .
H8 H 0.5648 0.2703 0.1371 0.049 Uiso 1 1 calc R
C9 C 0.6797(5) 0.1975(4) 0.2147(6) 0.0391(15) Uani 1 1 d .
H9 H 0.7065 0.1988 0.1569 0.047 Uiso 1 1 calc R
C10 C 0.7263(4) 0.1529(3) 0.3136(5) 0.0312(13) Uani 1 1 d .
C11 C 0.6847(5) 0.1521(3) 0.3978(6) 0.0386(15) Uani 1 1 d .
H11 H 0.7154 0.1233 0.4647 0.046 Uiso 1 1 calc R
C12 C 0.5980(5) 0.1935(3) 0.3842(6) 0.0394(15) Uani 1 1 d .
H12 H 0.5714 0.1919 0.4422 0.047 Uiso 1 1 calc R
C13 C 0.1727(4) 0.4036(3) 0.2043(6) 0.0324(13) Uani 1 1 d .
C14 C 0.8176(5) 0.1045(3) 0.3248(6) 0.0356(14) Uani 1 1 d .
C15 C -0.2226(4) 0.4847(3) 0.1327(5) 0.0304(12) Uani 1 1 d .
C16 C -0.2711(5) 0.5270(4) 0.0337(7) 0.0448(17) Uani 1 1 d .
H16 H -0.2309 0.5519 0.0015 0.054 Uiso 1 1 calc R
C17 C -0.3792(5) 0.5329(4) -0.0185(7) 0.0510(19) Uani 1 1 d .
H17 H -0.4107 0.5617 -0.0852 0.061 Uiso 1 1 calc R
C18 C -0.4415(4) 0.4960(3) 0.0278(6) 0.0352(14) Uani 1 1 d .
C19 C -0.3913(5) 0.4512(4) 0.1239(6) 0.0395(15) Uani 1 1 d .
H19 H -0.4313 0.4237 0.1531 0.047 Uiso 1 1 calc R
C20 C -0.2830(4) 0.4463(4) 0.1780(6) 0.0366(14) Uani 1 1 d .
H20 H -0.2512 0.4172 0.2444 0.044 Uiso 1 1 calc R
C21 C -0.1061(4) 0.4840(3) 0.1940(5) 0.0289(12) Uani 1 1 d .
C22 C 0.0408(7) 0.6751(4) 0.3805(9) 0.065(2) Uani 1 1 d .
C23 C 0.1211(9) 0.6916(6) 0.5074(9) 0.098(4) Uani 1 1 d .
H23A H 0.0998 0.7341 0.5364 0.147 Uiso 1 1 calc R
H23B H 0.1888 0.6995 0.5066 0.147 Uiso 1 1 calc R
H23C H 0.1245 0.6514 0.5581 0.147 Uiso 1 1 calc R
C24 C 0.0610(9) 0.8004(4) 0.3327(11) 0.094(4) Uani 1 1 d .
H24A H 0.0654 0.8169 0.4082 0.141 Uiso 1 1 calc R
H24B H 0.0169 0.8324 0.2718 0.141 Uiso 1 1 calc R
H24C H 0.1298 0.7997 0.3327 0.141 Uiso 1 1 calc R
C25 C -0.0619(9) 0.7096(6) 0.1860(10) 0.104(4) Uani 1 1 d .
H25A H -0.0256 0.6913 0.1402 0.155 Uiso 1 1 calc R
H25B H -0.0995 0.7526 0.1494 0.155 Uiso 1 1 calc R
H25C H -0.1102 0.6739 0.1898 0.155 Uiso 1 1 calc R
C26 C 0.2523(7) 0.4669(5) 0.5615(7) 0.058(2) Uani 1 1 d .
C27 C 0.2113(10) 0.3995(6) 0.5956(12) 0.105(4) Uani 1 1 d .
H27A H 0.1390 0.4062 0.5816 0.157 Uiso 1 1 calc R
H27B H 0.2511 0.3895 0.6779 0.157 Uiso 1 1 calc R
H27C H 0.2174 0.3596 0.5490 0.157 Uiso 1 1 calc R
C28 C 0.4325(9) 0.4252(7) 0.6743(11) 0.111(4) Uani 1 1 d .
H28A H 0.4011 0.3908 0.7084 0.166 Uiso 1 1 calc R
H28B H 0.4856 0.4519 0.7363 0.166 Uiso 1 1 calc R
H28C H 0.4634 0.4002 0.6283 0.166 Uiso 1 1 calc R
C29 C 0.3885(9) 0.5411(6) 0.5602(13) 0.116(5) Uani 1 1 d .
H29A H 0.3638 0.5412 0.4755 0.175 Uiso 1 1 calc R
H29B H 0.4637 0.5430 0.5948 0.175 Uiso 1 1 calc R
H29C H 0.3612 0.5825 0.5851 0.175 Uiso 1 1 calc R
N1 N 0.0167(7) 0.7272(4) 0.3104(9) 0.080(2) Uani 1 1 d .
N2 N 0.3532(6) 0.4745(4) 0.5989(7) 0.071(2) Uani 1 1 d .
O1 O 0.1113(3) 0.4149(2) 0.0990(4) 0.0374(10) Uani 1 1 d .
O2 O 0.1641(4) 0.4275(3) 0.2945(4) 0.0537(13) Uani 1 1 d .
O3 O 0.8281(4) 0.0938(3) 0.2293(5) 0.0578(14) Uani 1 1 d .
O4 O 0.8731(3) 0.0796(2) 0.4235(4) 0.0407(11) Uani 1 1 d .
O5 O -0.0521(3) 0.5141(2) 0.1437(4) 0.0330(9) Uani 1 1 d .
O6 O -0.0624(3) 0.4591(2) 0.2969(4) 0.0394(10) Uani 1 1 d .
O7 O 0.0068(4) 0.6125(2) 0.3571(5) 0.0489(12) Uani 1 1 d .
O8 O 0.1904(4) 0.5141(3) 0.5017(5) 0.0598(14) Uani 1 1 d .

loop_
_atom_site_aniso_label
_atom_site_aniso_U_11
_atom_site_aniso_U_22
_atom_site_aniso_U_33
_atom_site_aniso_U_23
_atom_site_aniso_U_13
_atom_site_aniso_U_12
Mn1 0.0171(4) 0.0386(5) 0.0351(5) -0.0032(4) 0.0076(4) -0.0019(4)
Mn2 0.0128(5) 0.0288(6) 0.0307(7) 0.0007(5) 0.0053(5) 0.0000(4)
C1 0.025(3) 0.036(3) 0.033(3) 0.003(2) 0.008(3) 0.009(2)
C2 0.040(4) 0.059(4) 0.037(4) -0.001(3) 0.015(3) 0.022(3)
C3 0.031(4) 0.062(4) 0.030(4) -0.001(3) 0.002(3) 0.020(3)
C4 0.024(3) 0.037(3) 0.036(4) 0.003(3) 0.008(3) 0.011(2)
C5 0.035(4) 0.044(4) 0.030(3) -0.002(3) 0.007(3) 0.015(3)
C6 0.026(3) 0.043(3) 0.036(4) 0.000(3) 0.004(3) 0.012(3)
C7 0.025(3) 0.036(3) 0.031(3) 0.002(2) 0.005(3) 0.011(2)
C8 0.035(4) 0.046(4) 0.041(4) 0.014(3) 0.015(3) 0.018(3)
C9 0.027(3) 0.053(4) 0.034(4) 0.007(3) 0.009(3) 0.011(3)
C10 0.016(3) 0.036(3) 0.034(3) -0.002(2) 0.003(3) 0.007(2)
C11 0.034(4) 0.043(3) 0.037(4) 0.008(3) 0.012(3) 0.015(3)
C12 0.037(4) 0.047(4) 0.038(4) 0.006(3) 0.019(3) 0.017(3)
C13 0.016(3) 0.037(3) 0.037(4) 0.005(3) 0.003(3) 0.007(2)
C14 0.026(3) 0.034(3) 0.046(4) 0.000(3) 0.014(3) 0.006(2)
C15 0.013(3) 0.038(3) 0.036(3) -0.005(2) 0.005(3) -0.001(2)
C16 0.014(3) 0.059(4) 0.060(5) 0.017(3) 0.013(3) -0.002(3)
C17 0.023(4) 0.066(5) 0.061(5) 0.025(4) 0.014(4) 0.003(3)
C18 0.015(3) 0.042(3) 0.047(4) 0.001(3) 0.012(3) 0.000(2)
C19 0.016(3) 0.057(4) 0.043(4) 0.009(3) 0.009(3) -0.005(3)
C20 0.011(3) 0.059(4) 0.029(3) 0.007(3) -0.004(3) 0.000(2)
C21 0.015(3) 0.032(3) 0.033(3) -0.006(2) 0.004(3) 0.000(2)
C22 0.066(6) 0.047(5) 0.092(7) -0.007(4) 0.043(6) 0.003(4)
C23 0.110(10) 0.083(7) 0.070(7) -0.022(6) 0.005(7) -0.011(6)
C24 0.099(8) 0.036(4) 0.152(11) -0.005(5) 0.055(8) -0.002(5)
C25 0.102(10) 0.089(8) 0.068(7) 0.004(6) -0.018(7) 0.000(6)
C26 0.058(5) 0.070(5) 0.047(5) -0.009(4) 0.021(4) 0.009(4)
C27 0.125(11) 0.074(7) 0.147(12) 0.004(7) 0.088(10) -0.006(7)
C28 0.088(9) 0.119(9) 0.085(8) -0.006(7) -0.007(7) 0.055(7)
C29 0.085(9) 0.105(9) 0.173(14) 0.004(9) 0.066(10) -0.021(7)
N1 0.081(6) 0.044(4) 0.118(7) -0.002(4) 0.043(6) 0.003(4)
N2 0.044(4) 0.084(5) 0.064(5) -0.005(4) 0.001(4) 0.016(4)
O1 0.023(2) 0.042(2) 0.038(3) 0.0054(19) 0.004(2) 0.0131(18)
O2 0.040(3) 0.072(3) 0.047(3) -0.004(2) 0.015(3) 0.029(2)
O3 0.045(3) 0.081(4) 0.050(3) 0.007(3) 0.022(3) 0.035(3)
O4 0.026(2) 0.045(2) 0.046(3) 0.005(2) 0.009(2) 0.0163(19)
O5 0.0158(19) 0.042(2) 0.042(3) -0.0026(18) 0.0125(19) -0.0017(16)
O6 0.024(2) 0.048(3) 0.040(3) 0.004(2) 0.006(2) -0.0037(18)
O7 0.042(3) 0.038(3) 0.064(3) -0.010(2) 0.019(3) -0.003(2)
O8 0.053(3) 0.073(4) 0.039(3) -0.007(3) 0.003(3) 0.020(3)

loop_
_atom_type_symbol
_atom_type_description
_atom_type_scat_dispersion_real
_atom_type_scat_dispersion_imag
_atom_type_scat_source
C C 0.0033 0.0016 'International Tables Vol C Tables 4.2.6.8 and 6.1.1.4'
H H 0.0000 0.0000 'International Tables Vol C Tables 4.2.6.8 and 6.1.1.4'
N N 0.0061 0.0033 'International Tables Vol C Tables 4.2.6.8 and 6.1.1.4'
O O 0.0106 0.0060 'International Tables Vol C Tables 4.2.6.8 and 6.1.1.4'
Mn Mn 0.3368 0.7283 'International Tables Vol C Tables 4.2.6.8 and 6.1.1.4'

loop_
_geom_angle_atom_site_label_1
_geom_angle_atom_site_label_2
_geom_angle_atom_site_label_3
_geom_angle
_geom_angle_site_symmetry_1
_geom_angle_site_symmetry_3
O3 Mn1 O8 96.0(2) 2_655 .
O3 Mn1 O2 94.1(2) 2_655 .
O8 Mn1 O2 87.0(2) . .
O3 Mn1 O7 86.1(2) 2_655 .
O8 Mn1 O7 91.3(2) . .
O2 Mn1 O7 178.3(2) . .
O3 Mn1 O6 152.9(2) 2_655 .
O8 Mn1 O6 110.0(2) . .
O2 Mn1 O6 95.17(19) . .
O7 Mn1 O6 85.34(17) . .
O3 Mn1 O5 95.25(18) 2_655 .
O8 Mn1 O5 168.27(19) . .
O2 Mn1 O5 95.62(18) . .
O7 Mn1 O5 86.00(17) . .
O6 Mn1 O5 58.47(15) . .
O3 Mn1 C21 123.9(2) 2_655 .
O8 Mn1 C21 138.5(2) . .
O2 Mn1 C21 100.13(19) . .
O7 Mn1 C21 81.09(18) . .
O6 Mn1 C21 29.14(17) . .
O5 Mn1 C21 29.81(16) . .
O5 Mn2 O5 180.0(2) . 3_565
O5 Mn2 O4 87.40(15) . 4_465
O5 Mn2 O4 92.60(15) 3_565 4_465
O5 Mn2 O4 92.60(15) . 2_655
O5 Mn2 O4 87.40(15) 3_565 2_655
O4 Mn2 O4 180.0 4_465 2_655
O5 Mn2 O1 88.53(15) . 3_565
O5 Mn2 O1 91.47(15) 3_565 3_565
O4 Mn2 O1 88.57(17) 4_465 3_565
O4 Mn2 O1 91.43(17) 2_655 3_565
O5 Mn2 O1 91.47(15) . .
O5 Mn2 O1 88.53(15) 3_565 .
O4 Mn2 O1 91.43(17) 4_465 .
O4 Mn2 O1 88.57(17) 2_655 .
O1 Mn2 O1 180.00(15) 3_565 .
C2 C1 C6 118.5(5) . .
C2 C1 C13 120.3(5) . .
C6 C1 C13 121.1(6) . .
C1 C2 C3 121.0(6) . .
C1 C2 H2 119.5 . .
C3 C2 H2 119.5 . .
C4 C3 C2 121.0(6) . .
C4 C3 H3 119.5 . .
C2 C3 H3 119.5 . .
C5 C4 C3 117.5(5) . .
C5 C4 C7 121.2(5) . .
C3 C4 C7 121.3(6) . .
C4 C5 C6 122.1(6) . .
C4 C5 H5 118.9 . .
C6 C5 H5 118.9 . .
C1 C6 C5 119.8(6) . .
C1 C6 H6 120.1 . .
C5 C6 H6 120.1 . .
C12 C7 C8 117.8(5) . .
C12 C7 C4 121.9(5) . .
C8 C7 C4 120.3(5) . .
C9 C8 C7 121.0(6) . .
C9 C8 H8 119.5 . .
C7 C8 H8 119.5 . .
C8 C9 C10 120.5(6) . .
C8 C9 H9 119.8 . .
C10 C9 H9 119.8 . .
C11 C10 C9 118.4(5) . .
C11 C10 C14 121.2(5) . .
C9 C10 C14 120.3(5) . .
C10 C11 C12 121.1(6) . .
C10 C11 H11 119.5 . .
C12 C11 H11 119.5 . .
C11 C12 C7 121.2(6) . .
C11 C12 H12 119.4 . .
C7 C12 H12 119.4 . .
O2 C13 O1 126.6(5) . .
O2 C13 C1 115.9(6) . .
O1 C13 C1 117.5(5) . .
O4 C14 O3 126.8(6) . .
O4 C14 C10 118.5(5) . .
O3 C14 C10 114.7(6) . .
C16 C15 C20 119.3(5) . .
C16 C15 C21 120.0(5) . .
C20 C15 C21 120.5(5) . .
C15 C16 C17 120.7(6) . .
C15 C16 H16 119.7 . .
C17 C16 H16 119.7 . .
C16 C17 C18 120.8(6) . .
C16 C17 H17 119.6 . .
C18 C17 H17 119.6 . .
C19 C18 C17 117.4(5) . .
C19 C18 C18 122.1(7) . 3_465
C17 C18 C18 120.5(7) . 3_465
C18 C19 C20 122.0(5) . .
C18 C19 H19 119.0 . .
C20 C19 H19 119.0 . .
C15 C20 C19 119.7(6) . .
C15 C20 H20 120.2 . .
C19 C20 H20 120.2 . .
O6 C21 O5 120.7(5) . .
O6 C21 C15 120.2(5) . .
O5 C21 C15 118.9(5) . .
O6 C21 Mn1 60.5(3) . .
O5 C21 Mn1 61.7(3) . .
C15 C21 Mn1 163.0(4) . .
O7 C22 N1 126.1(10) . .
O7 C22 C23 118.2(9) . .
N1 C22 C23 115.6(9) . .
C22 C23 H23A 109.5 . .
C22 C23 H23B 109.5 . .
H23A C23 H23B 109.5 . .
C22 C23 H23C 109.5 . .
H23A C23 H23C 109.5 . .
H23B C23 H23C 109.5 . .
N1 C24 H24A 109.5 . .
N1 C24 H24B 109.5 . .
H24A C24 H24B 109.5 . .
N1 C24 H24C 109.5 . .
H24A C24 H24C 109.5 . .
H24B C24 H24C 109.5 . .
N1 C25 H25A 109.5 . .
N1 C25 H25B 109.5 . .
H25A C25 H25B 109.5 . .
N1 C25 H25C 109.5 . .
H25A C25 H25C 109.5 . .
H25B C25 H25C 109.5 . .
O8 C26 N2 122.0(9) . .
O8 C26 C27 119.9(9) . .
N2 C26 C27 118.1(9) . .
C26 C27 H27A 109.5 . .
C26 C27 H27B 109.5 . .
H27A C27 H27B 109.5 . .
C26 C27 H27C 109.5 . .
H27A C27 H27C 109.5 . .
H27B C27 H27C 109.5 . .
N2 C28 H28A 109.5 . .
N2 C28 H28B 109.5 . .
H28A C28 H28B 109.5 . .
N2 C28 H28C 109.5 . .
H28A C28 H28C 109.5 . .
H28B C28 H28C 109.5 . .
N2 C29 H29A 109.5 . .
N2 C29 H29B 109.5 . .
H29A C29 H29B 109.5 . .
N2 C29 H29C 109.5 . .
H29A C29 H29C 109.5 . .
H29B C29 H29C 109.5 . .
C22 N1 C24 127.4(10) . .
C22 N1 C25 114.7(8) . .
C24 N1 C25 117.7(9) . .
C26 N2 C28 126.8(10) . .
C26 N2 C29 115.5(8) . .
C28 N2 C29 117.7(9) . .
C13 O1 Mn2 136.8(4) . .
C13 O2 Mn1 132.2(4) . .
C14 O3 Mn1 133.5(4) . 2_645
C14 O4 Mn2 138.2(4) . 2_645
C21 O5 Mn2 142.6(4) . .
C21 O5 Mn1 88.5(3) . .
Mn2 O5 Mn1 111.73(15) . .
C21 O6 Mn1 90.3(3) . .
C22 O7 Mn1 127.8(5) . .
C26 O8 Mn1 132.8(5) . .

loop_
_geom_bond_atom_site_label_1
_geom_bond_atom_site_label_2
_geom_bond_distance
_geom_bond_site_symmetry_2
Mn1 O3 2.105(4) 2_655
Mn1 O8 2.106(5) .
Mn1 O2 2.126(4) .
Mn1 O7 2.176(5) .
Mn1 O6 2.243(4) .
Mn1 O5 2.269(4) .
Mn1 C21 2.576(6) .
Mn2 O5 2.188(4) .
Mn2 O5 2.188(4) 3_565
Mn2 O4 2.203(4) 4_465
Mn2 O4 2.203(4) 2_655
Mn2 O1 2.204(4) 3_565
Mn2 O1 2.204(4) .
C1 C2 1.385(9) .
C1 C6 1.392(8) .
C1 C13 1.519(7) .
C2 C3 1.392(8) .
C2 H2 0.9300 .
C3 C4 1.390(8) .
C3 H3 0.9300 .
C4 C5 1.383(9) .
C4 C7 1.491(7) .
C5 C6 1.393(8) .
C5 H5 0.9300 .
C6 H6 0.9300 .
C7 C12 1.389(8) .
C7 C8 1.396(8) .
C8 C9 1.389(8) .
C8 H8 0.9300 .
C9 C10 1.399(8) .
C9 H9 0.9300 .
C10 C11 1.380(8) .
C10 C14 1.517(7) .
C11 C12 1.384(8) .
C11 H11 0.9300 .
C12 H12 0.9300 .
C13 O2 1.249(7) .
C13 O1 1.253(7) .
C14 O4 1.240(8) .
C14 O3 1.261(8) .
C15 C16 1.379(9) .
C15 C20 1.383(8) .
C15 C21 1.492(7) .
C16 C17 1.386(9) .
C16 H16 0.9300 .
C17 C18 1.396(8) .
C17 H17 0.9300 .
C18 C19 1.385(9) .
C18 C18 1.502(11) 3_465
C19 C20 1.387(8) .
C19 H19 0.9300 .
C20 H20 0.9300 .
C21 O6 1.254(7) .
C21 O5 1.281(7) .
C22 O7 1.241(9) .
C22 N1 1.249(11) .
C22 C23 1.546(13) .
C23 H23A 0.9600 .
C23 H23B 0.9600 .
C23 H23C 0.9600 .
C24 N1 1.467(11) .
C24 H24A 0.9600 .
C24 H24B 0.9600 .
C24 H24C 0.9600 .
C25 N1 1.520(12) .
C25 H25A 0.9600 .
C25 H25B 0.9600 .
C25 H25C 0.9600 .
C26 O8 1.241(9) .
C26 N2 1.300(10) .
C26 C27 1.502(12) .
C27 H27A 0.9600 .
C27 H27B 0.9600 .
C27 H27C 0.9600 .
C28 N2 1.447(11) .
C28 H28A 0.9600 .
C28 H28B 0.9600 .
C28 H28C 0.9600 .
C29 N2 1.479(13) .
C29 H29A 0.9600 .
C29 H29B 0.9600 .
C29 H29C 0.9600 .
O3 Mn1 2.105(4) 2_645
O4 Mn2 2.203(4) 2_645

loop_
_geom_torsion_atom_site_label_1
_geom_torsion_atom_site_label_2
_geom_torsion_atom_site_label_3
_geom_torsion_atom_site_label_4
_geom_torsion
_geom_torsion_site_symmetry_1
_geom_torsion_site_symmetry_4
C6 C1 C2 C3 1.1(10) . .
C13 C1 C2 C3 -175.4(6) . .
C1 C2 C3 C4 1.3(11) . .
C2 C3 C4 C5 -2.5(10) . .
C2 C3 C4 C7 178.8(6) . .
C3 C4 C5 C6 1.5(10) . .
C7 C4 C5 C6 -179.8(6) . .
C2 C1 C6 C5 -2.1(10) . .
C13 C1 C6 C5 174.4(6) . .
C4 C5 C6 C1 0.8(10) . .
C5 C4 C7 C12 -139.4(7) . .
C3 C4 C7 C12 39.2(9) . .
C5 C4 C7 C8 37.9(9) . .
C3 C4 C7 C8 -143.5(7) . .
C12 C7 C8 C9 2.8(10) . .
C4 C7 C8 C9 -174.6(6) . .
C7 C8 C9 C10 -2.0(11) . .
C8 C9 C10 C11 0.0(10) . .
C8 C9 C10 C14 177.6(6) . .
C9 C10 C11 C12 1.0(10) . .
C14 C10 C11 C12 -176.6(6) . .
C10 C11 C12 C7 -0.1(11) . .
C8 C7 C12 C11 -1.8(10) . .
C4 C7 C12 C11 175.5(6) . .
C2 C1 C13 O2 -9.4(9) . .
C6 C1 C13 O2 174.3(6) . .
C2 C1 C13 O1 170.6(6) . .
C6 C1 C13 O1 -5.7(9) . .
C11 C10 C14 O4 -20.0(9) . .
C9 C10 C14 O4 162.6(6) . .
C11 C10 C14 O3 159.7(6) . .
C9 C10 C14 O3 -17.8(9) . .
C20 C15 C16 C17 1.8(11) . .
C21 C15 C16 C17 -174.6(6) . .
C15 C16 C17 C18 -0.1(12) . .
C16 C17 C18 C19 -2.8(11) . .
C16 C17 C18 C18 178.6(8) . 3_465
C17 C18 C19 C20 4.2(10) . .
C18 C18 C19 C20 -177.3(7) 3_465 .
C16 C15 C20 C19 -0.5(10) . .
C21 C15 C20 C19 175.9(6) . .
C18 C19 C20 C15 -2.6(10) . .
C16 C15 C21 O6 164.3(6) . .
C20 C15 C21 O6 -12.2(8) . .
C16 C15 C21 O5 -10.6(8) . .
C20 C15 C21 O5 173.0(5) . .
C16 C15 C21 Mn1 76.8(16) . .
C20 C15 C21 Mn1 -99.6(15) . .
O3 Mn1 C21 O6 -175.7(3) 2_655 .
O8 Mn1 C21 O6 -14.6(5) . .
O2 Mn1 C21 O6 82.4(4) . .
O7 Mn1 C21 O6 -96.5(3) . .
O5 Mn1 C21 O6 166.0(5) . .
O3 Mn1 C21 O5 18.4(4) 2_655 .
O8 Mn1 C21 O5 179.4(3) . .
O2 Mn1 C21 O5 -83.6(3) . .
O7 Mn1 C21 O5 97.6(3) . .
O6 Mn1 C21 O5 -166.0(5) . .
O3 Mn1 C21 C15 -78.4(15) 2_655 .
O8 Mn1 C21 C15 82.7(15) . .
O2 Mn1 C21 C15 179.6(14) . .
O7 Mn1 C21 C15 0.8(15) . .
O6 Mn1 C21 C15 97.2(15) . .
O5 Mn1 C21 C15 -96.8(15) . .
O7 C22 N1 C24 -175.2(8) . .
C23 C22 N1 C24 4.4(14) . .
O7 C22 N1 C25 0.1(14) . .
C23 C22 N1 C25 179.7(9) . .
O8 C26 N2 C28 176.3(8) . .
C27 C26 N2 C28 -1.9(14) . .
O8 C26 N2 C29 -3.1(13) . .
C27 C26 N2 C29 178.7(9) . .
O2 C13 O1 Mn2 26.5(10) . .
C1 C13 O1 Mn2 -153.5(4) . .
O5 Mn2 O1 C13 -39.4(6) . .
O5 Mn2 O1 C13 140.6(6) 3_565 .
O4 Mn2 O1 C13 -126.8(6) 4_465 .
O4 Mn2 O1 C13 53.2(6) 2_655 .
O1 Mn2 O1 C13 -153(100) 3_565 .
O1 C13 O2 Mn1 -23.4(10) . .
C1 C13 O2 Mn1 156.6(4) . .
O3 Mn1 O2 C13 -60.7(6) 2_655 .
O8 Mn1 O2 C13 -156.5(6) . .
O7 Mn1 O2 C13 -158(7) . .
O6 Mn1 O2 C13 93.8(6) . .
O5 Mn1 O2 C13 35.0(6) . .
C21 Mn1 O2 C13 64.8(6) . .
O4 C14 O3 Mn1 13.9(11) . 2_645
C10 C14 O3 Mn1 -165.7(5) . 2_645
O3 C14 O4 Mn2 -8.5(11) . 2_645
C10 C14 O4 Mn2 171.1(4) . 2_645
O6 C21 O5 Mn2 110.9(6) . .
C15 C21 O5 Mn2 -74.2(7) . .
Mn1 C21 O5 Mn2 125.1(6) . .
O6 C21 O5 Mn1 -14.2(5) . .
C15 C21 O5 Mn1 160.6(5) . .
O5 Mn2 O5 C21 -48(99) 3_565 .
O4 Mn2 O5 C21 18.5(6) 4_465 .
O4 Mn2 O5 C21 -161.5(6) 2_655 .
O1 Mn2 O5 C21 107.2(6) 3_565 .
O1 Mn2 O5 C21 -72.8(6) . .
O5 Mn2 O5 Mn1 70(99) 3_565 .
O4 Mn2 O5 Mn1 136.9(2) 4_465 .
O4 Mn2 O5 Mn1 -43.1(2) 2_655 .
O1 Mn2 O5 Mn1 -134.47(19) 3_565 .
O1 Mn2 O5 Mn1 45.53(19) . .
O3 Mn1 O5 C21 -164.8(3) 2_655 .
O8 Mn1 O5 C21 -1.9(10) . .
O2 Mn1 O5 C21 100.6(3) . .
O7 Mn1 O5 C21 -79.0(3) . .
O6 Mn1 O5 C21 8.0(3) . .
O3 Mn1 O5 Mn2 47.5(2) 2_655 .
O8 Mn1 O5 Mn2 -149.6(8) . .
O2 Mn1 O5 Mn2 -47.1(2) . .
O7 Mn1 O5 Mn2 133.3(2) . .
O6 Mn1 O5 Mn2 -139.7(2) . .
C21 Mn1 O5 Mn2 -147.7(4) . .
O5 C21 O6 Mn1 14.4(5) . .
C15 C21 O6 Mn1 -160.4(5) . .
O3 Mn1 O6 C21 7.9(6) 2_655 .
O8 Mn1 O6 C21 169.8(3) . .
O2 Mn1 O6 C21 -101.5(3) . .
O7 Mn1 O6 C21 80.0(4) . .
O5 Mn1 O6 C21 -8.1(3) . .
N1 C22 O7 Mn1 102.1(10) . .
C23 C22 O7 Mn1 -77.5(10) . .
O3 Mn1 O7 C22 -24.9(8) 2_655 .
O8 Mn1 O7 C22 71.0(8) . .
O2 Mn1 O7 C22 73(7) . .
O6 Mn1 O7 C22 -179.1(8) . .
O5 Mn1 O7 C22 -120.5(8) . .
C21 Mn1 O7 C22 -150.1(8) . .
N2 C26 O8 Mn1 109.5(9) . .
C27 C26 O8 Mn1 -72.4(10) . .
O3 Mn1 O8 C26 -108.0(8) 2_655 .
O2 Mn1 O8 C26 -14.2(8) . .
O7 Mn1 O8 C26 165.8(8) . .
O6 Mn1 O8 C26 80.2(8) . .
O5 Mn1 O8 C26 89.2(11) . .
C21 Mn1 O8 C26 87.7(8) . .
